data_2018468
loop_
_publ_author_name
'Lemmerer, Andreas'
'Fernandes, Manuel A.'

_publ_section_title
;
 Structural study of six cycloalkylammonium cinnamate salt structures
 featuring one-dimensional columns and two-dimensional hydrogen-bonded
 networks
;
_journal_coeditor_code EM3048
_journal_issue 5
_journal_name_full 'Acta Crystallographica Section C'
_journal_page_first o188
_journal_page_last o194
_journal_paper_doi 10.1107/S0108270112013534
_journal_volume 68
_journal_year 2012
_chemical_formula_iupac 'C7 H16 N +, C9 H7 O2 -'
_chemical_formula_moiety 'C7 H16 N +, C9 H7 O2 -'
_chemical_formula_sum 'C16 H23 N O2'
_chemical_formula_weight 261.35
_chemical_name_systematic
;
cycloheptylaminium cinnamate
;
_space_group_IT_number 14
_symmetry_cell_setting monoclinic
_symmetry_space_group_name_Hall '-P 2ybc'
_symmetry_space_group_name_H-M 'P 1 21/c 1'
_audit_creation_method 'WinGX routine CIF_UPDATE'
_cell_angle_alpha 90
_cell_angle_beta 93.6590(10)
_cell_angle_gamma 90
_cell_formula_units_Z 8
_cell_length_a 11.4496(2)
_cell_length_b 6.10110(10)
_cell_length_c 43.0883(8)
_cell_measurement_reflns_used 5663
_cell_measurement_temperature 173(2)
_cell_measurement_theta_max 23.07
_cell_measurement_theta_min 2.35
_cell_volume 3003.80(9)
_computing_cell_refinement 'SAINT-Plus (Bruker, 2004)'
_computing_data_collection 'APEX2 (Bruker, 2005)'
_computing_data_reduction 'SAINT-Plus and XPREP (Bruker 2004)'
_computing_molecular_graphics
;
ORTEP-3 for Windows (Farrugia, 1997) and DIAMOND (Brandenburg,
1999)
;
_computing_publication_material
;
WinGX (Farrugia, 1999) and PLATON (Spek, 2009)
;
_computing_structure_refinement 'SHELXL97 (Sheldrick, 2008)'
_computing_structure_solution 'SHELXS97 (Sheldrick, 2008)'
_diffrn_ambient_temperature 173(2)
_diffrn_measured_fraction_theta_full 0.989
_diffrn_measured_fraction_theta_max 0.989
_diffrn_measurement_device_type 'Bruker APEXII CCD area-detector'
_diffrn_measurement_method '\w scans'
_diffrn_radiation_type MoK\a
_diffrn_radiation_wavelength 0.71073
_diffrn_reflns_av_R_equivalents 0.0466
_diffrn_reflns_limit_h_max 15
_diffrn_reflns_limit_h_min -14
_diffrn_reflns_limit_k_max 7
_diffrn_reflns_limit_k_min -7
_diffrn_reflns_limit_l_max 56
_diffrn_reflns_limit_l_min -54
_diffrn_reflns_number 37019
_diffrn_reflns_theta_full 28
_diffrn_reflns_theta_max 28
_diffrn_reflns_theta_min 1.78
_diffrn_standards_number 0
_exptl_absorpt_coefficient_mu 0.075
_exptl_absorpt_correction_T_max 0.9843
_exptl_absorpt_correction_T_min 0.9669
_exptl_absorpt_correction_type multi-scan
_exptl_absorpt_process_details '(XPREP; Bruker, 2004)'
_exptl_crystal_colour colourless
_exptl_crystal_density_diffrn 1.156
_exptl_crystal_density_method 'not measured'
_exptl_crystal_description needle
_exptl_crystal_F_000 1136
_exptl_crystal_size_max 0.45
_exptl_crystal_size_mid 0.3
_exptl_crystal_size_min 0.21
_refine_diff_density_max 0.248
_refine_diff_density_min -0.293
_refine_ls_extinction_method none
_refine_ls_goodness_of_fit_ref 1.056
_refine_ls_hydrogen_treatment mixed
_refine_ls_matrix_type full
_refine_ls_number_parameters 487
_refine_ls_number_reflns 7152
_refine_ls_number_restraints 31
_refine_ls_restrained_S_all 1.055
_refine_ls_R_factor_gt 0.0518
_refine_ls_shift/su_max 0.001
_refine_ls_structure_factor_coef Fsqd
_refine_ls_weighting_details 'calc w=1/[\s^2^(Fo^2^)+(0.0718P)^2^+0.3266P] where P=(Fo^2^+2Fc^2^)/3'
_refine_ls_weighting_scheme calc
_refine_ls_wR_factor_ref 0.1485
_reflns_number_gt 4684
_reflns_number_total 7152
_reflns_threshold_expression I>2\s(I)
_cod_data_source_file em3048.cif
_cod_data_source_block IIIb
_cod_original_sg_symbol_H-M 'P 21/c'
_cod_database_code 2018468
_cod_database_fobs_code 2018468

loop_
_space_group_symop_operation_xyz
'x, y, z'
'-x, y+1/2, -z+1/2'
'-x, -y, -z'
'x, -y-1/2, z-1/2'

loop_
_atom_site_type_symbol
_atom_site_label
_atom_site_fract_x
_atom_site_fract_y
_atom_site_fract_z
_atom_site_U_iso_or_equiv
_atom_site_adp_type
_atom_site_calc_flag
_atom_site_refinement_flags
_atom_site_occupancy
_atom_site_disorder_assembly
_atom_site_disorder_group
C C1A 0.3468(4) 0.5922(7) 0.15153(10) 0.0328(13) Uani d PGD 0.583(5) A 1
C C2A 0.4384(4) 0.4561(5) 0.14418(9) 0.0463(11) Uani d PGD 0.583(5) A 1
H H2D 0.4497 0.3194 0.1545 0.056 Uiso calc PR 0.583(5) A 1
C C3A 0.5136(3) 0.5202(6) 0.12177(8) 0.0501(11) Uani d PGD 0.583(5) A 1
H H3A 0.5762 0.4272 0.1168 0.06 Uiso calc PR 0.583(5) A 1
C C4A 0.4971(3) 0.7203(7) 0.10670(6) 0.0452(13) Uani d PGD 0.583(5) A 1
H H4A 0.5485 0.7641 0.0914 0.054 Uiso calc PR 0.583(5) A 1
C C5A 0.4055(4) 0.8563(4) 0.11404(9) 0.0502(12) Uani d PGD 0.583(5) A 1
H H5A 0.3943 0.9931 0.1037 0.06 Uiso calc PR 0.583(5) A 1
C C6A 0.3303(3) 0.7923(6) 0.13646(11) 0.0412(14) Uani d PGD 0.583(5) A 1
H H6A 0.2677 0.8853 0.1415 0.049 Uiso calc PR 0.583(5) A 1
C C7A 0.2612(2) 0.5224(5) 0.17422(6) 0.0337(8) Uani d PD 0.583(5) A 1
H H7A 0.2142 0.6333 0.1826 0.04 Uiso calc PR 0.583(5) A 1
C C8A 0.2451(2) 0.3203(6) 0.18364(6) 0.0360(8) Uani d PD 0.583(5) A 1
H H8A 0.2931 0.2103 0.1754 0.043 Uiso calc PR 0.583(5) A 1
C C9A 0.1588(6) 0.2468(12) 0.20600(17) 0.0254(13) Uani d PD 0.583(5) A 1
O O1A 0.1477(7) 0.0431(10) 0.2084(2) 0.0467(11) Uani d PD 0.583(5) A 1
O O2A 0.0963(6) 0.3882(10) 0.21879(12) 0.0435(10) Uani d PD 0.583(5) A 1
C C1B 0.3484(7) 0.5380(13) 0.14678(18) 0.0385(17) Uani d PD 0.417(5) A 2
C C2B 0.4453(6) 0.4759(10) 0.13152(17) 0.0510(15) Uani d PD 0.417(5) A 2
H H2E 0.4767 0.3335 0.1352 0.061 Uiso calc PR 0.417(5) A 2
C C3B 0.4983(6) 0.6120(16) 0.11118(19) 0.060(2) Uani d PD 0.417(5) A 2
H H3B 0.5647 0.5636 0.1009 0.072 Uiso calc PR 0.417(5) A 2
C C4B 0.4531(7) 0.8228(16) 0.10580(15) 0.0560(18) Uani d PD 0.417(5) A 2
H H4B 0.4878 0.9192 0.0917 0.067 Uiso calc PR 0.417(5) A 2
C C5B 0.3577(6) 0.8877(15) 0.12123(18) 0.0605(17) Uani d PD 0.417(5) A 2
H H5B 0.3255 1.0298 0.1178 0.073 Uiso calc PR 0.417(5) A 2
C C6B 0.3088(8) 0.7471(14) 0.1417(3) 0.055(2) Uani d PD 0.417(5) A 2
H H6B 0.2447 0.7973 0.1527 0.066 Uiso calc PR 0.417(5) A 2
C C7B 0.2930(3) 0.3899(7) 0.16791(9) 0.0382(12) Uani d PD 0.417(5) A 2
H H7B 0.3155 0.2403 0.167 0.046 Uiso calc PR 0.417(5) A 2
C C8B 0.2152(4) 0.4388(8) 0.18821(9) 0.0380(11) Uani d PD 0.417(5) A 2
H H8B 0.1963 0.589 0.1908 0.046 Uiso calc PR 0.417(5) A 2
C C9B 0.1563(12) 0.2787(19) 0.2069(3) 0.054(4) Uani d PD 0.417(5) A 2
O O1B 0.0981(9) 0.3507(14) 0.22889(16) 0.0462(15) Uani d PD 0.417(5) A 2
O O2B 0.1728(11) 0.0765(16) 0.2032(3) 0.0556(19) Uani d PD 0.417(5) A 2
C C10 0.20726(13) 0.7872(3) 0.27856(4) 0.0496(4) Uani d . 1 B .
H H10 0.2014 0.9355 0.2882 0.059 Uiso calc R 1 . .
C C11 0.18113(14) 0.6194(3) 0.30320(4) 0.0550(4) Uani d D 1 . .
H H11A 0.1593 0.4799 0.2926 0.066 Uiso calc PR 0.835(3) B 1
H H11B 0.1121 0.6703 0.3139 0.066 Uiso calc PR 0.835(3) B 1
H H11C 0.0976 0.5918 0.3023 0.066 Uiso d PR 0.165(3) B 2
H H11D 0.2038 0.6787 0.3236 0.066 Uiso d PR 0.165(3) B 2
C C12A 0.27988(17) 0.5721(4) 0.32787(4) 0.0538(6) Uani d P 0.835(3) B 1
H H12A 0.3233 0.7095 0.3327 0.065 Uiso calc PR 0.835(3) B 1
H H12B 0.2455 0.5225 0.3472 0.065 Uiso calc PR 0.835(3) B 1
C C12B 0.2436(13) 0.393(3) 0.2972(5) 0.213(18) Uani d PD 0.165(3) B 2
H H12C 0.2573 0.3759 0.2749 0.255 Uiso calc PR 0.165(3) B 2
H H12D 0.1946 0.2693 0.3037 0.255 Uiso calc PR 0.165(3) B 2
C C13 0.36543(18) 0.3983(4) 0.31773(5) 0.0729(6) Uani d D 1 . .
H H13A 0.4161 0.3546 0.3362 0.087 Uiso calc PR 0.835(3) B 1
H H13B 0.3198 0.2675 0.3107 0.087 Uiso calc PR 0.835(3) B 1
H H13C 0.3691 0.504 0.3346 0.087 Uiso d PR 0.165(3) B 2
H H13D 0.3841 0.2535 0.3259 0.087 Uiso d PR 0.165(3) B 2
C C14 0.44275(17) 0.4621(4) 0.29236(5) 0.0722(6) Uani d . 1 B .
H H14A 0.4901 0.3332 0.2871 0.087 Uiso calc PR 0.835(3) B 1
H H14B 0.4975 0.5774 0.3004 0.087 Uiso calc PR 0.835(3) B 1
H H14C 0.423 0.3702 0.2744 0.087 Uiso d PR 0.165(3) B 2
H H14D 0.5233 0.4313 0.2993 0.087 Uiso d PR 0.165(3) B 2
C C15A 0.3781(2) 0.5464(4) 0.26252(5) 0.0657(8) Uani d P 0.835(3) B 1
H H15A 0.4332 0.5474 0.2457 0.079 Uiso calc PR 0.835(3) B 1
H H15B 0.3142 0.4429 0.2564 0.079 Uiso calc PR 0.835(3) B 1
C C15B 0.4320(9) 0.711(3) 0.2831(3) 0.076(5) Uani d P 0.165(3) B 2
H H15C 0.4372 0.7998 0.3024 0.091 Uiso calc PR 0.165(3) B 2
H H15D 0.4999 0.7507 0.2711 0.091 Uiso calc PR 0.165(3) B 2
C C16 0.32704(15) 0.7719(4) 0.26521(5) 0.0695(6) Uani d . 1 . .
H H16A 0.3213 0.8389 0.2442 0.083 Uiso calc PR 0.835(3) B 1
H H16B 0.3826 0.8616 0.2784 0.083 Uiso calc PR 0.835(3) B 1
H H16C 0.3169 0.6757 0.2473 0.083 Uiso d PR 0.165(3) B 2
H H16D 0.344 0.9161 0.2571 0.083 Uiso d PR 0.165(3) B 2
N N1 0.11365(12) 0.7726(3) 0.25288(3) 0.0469(3) Uani d . 1 . .
H H1A 0.1114(17) 0.629(4) 0.2428(4) 0.07 Uiso d . 1 . .
H H1B 0.1237(17) 0.878(4) 0.2367(5) 0.07 Uiso d . 1 . .
H H1C 0.0414(19) 0.794(3) 0.2603(4) 0.07 Uiso d . 1 . .
C C17 0.14996(11) 0.1313(2) 0.40206(3) 0.0340(3) Uani d . 1 . .
C C18 0.12382(13) 0.0346(3) 0.37316(3) 0.0450(4) Uani d . 1 . .
H H18 0.1564 -0.1041 0.3686 0.054 Uiso calc R 1 . .
C C19 0.05049(15) 0.1394(3) 0.35100(4) 0.0527(4) Uani d . 1 . .
H H19 0.0328 0.0714 0.3314 0.063 Uiso calc R 1 . .
C C20 0.00306(14) 0.3412(3) 0.35712(4) 0.0507(4) Uani d . 1 . .
H H20 -0.0469 0.4125 0.3418 0.061 Uiso calc R 1 . .
C C21 0.02855(13) 0.4389(3) 0.38553(4) 0.0484(4) Uani d . 1 . .
H H21 -0.0038 0.5781 0.3899 0.058 Uiso calc R 1 . .
C C22 0.10139(12) 0.3345(2) 0.40781(4) 0.0405(3) Uani d . 1 . .
H H22 0.1184 0.4032 0.4274 0.049 Uiso calc R 1 . .
C C23 0.22490(11) 0.0255(2) 0.42674(3) 0.0342(3) Uani d . 1 . .
H H23 0.2433 0.1107 0.4448 0.041 Uiso calc R 1 . .
C C24 0.26950(11) -0.1737(2) 0.42665(3) 0.0341(3) Uani d . 1 . .
H H24 0.2525 -0.262 0.4088 0.041 Uiso calc R 1 . .
C C25 0.34476(11) -0.2698(2) 0.45266(3) 0.0313(3) Uani d D 1 . .
O O3 0.38006(9) -0.46245(16) 0.44897(2) 0.0416(3) Uani d D 1 . .
O O4 0.37025(8) -0.15742(16) 0.47688(2) 0.0381(2) Uani d D 1 . .
C C26 0.32752(12) 0.3396(2) 0.52485(3) 0.0383(3) Uani d . 1 C .
H H26 0.3626 0.4774 0.5339 0.046 Uiso calc R 1 . .
C C27 0.20571(13) 0.3952(3) 0.51090(4) 0.0487(4) Uani d . 1 . .
H H27A 0.178 0.2759 0.4967 0.058 Uiso calc PR 0.616(3) C 1
H H27B 0.2095 0.5315 0.4986 0.058 Uiso calc PR 0.616(3) C 1
H H27C 0.2139 0.4677 0.4911 0.058 Uiso d PR 0.384(3) C 2
H H27D 0.1716 0.5005 0.5246 0.058 Uiso d PR 0.384(3) C 2
C C28A 0.1182(2) 0.4259(5) 0.53605(7) 0.0556(8) Uani d P 0.616(3) C 1
H H28A 0.0605 0.5408 0.5297 0.067 Uiso calc PR 0.616(3) C 1
H H28B 0.1596 0.4706 0.5559 0.067 Uiso calc PR 0.616(3) C 1
C C28B 0.1169(4) 0.1972(9) 0.50578(10) 0.0550(13) Uani d P 0.384(3) C 2
H H28C 0.1583 0.0583 0.502 0.066 Uiso calc PR 0.384(3) C 2
H H28D 0.059 0.2258 0.4882 0.066 Uiso calc PR 0.384(3) C 2
C C29 0.05271(18) 0.1917(4) 0.54013(6) 0.0921(8) Uani d . 1 . .
H H29A -0.0246 0.2155 0.5487 0.11 Uiso calc PR 0.616(3) C 1
H H29B 0.0402 0.1187 0.5197 0.11 Uiso calc PR 0.616(3) C 1
H H29C 0.0487 0.3381 0.5488 0.11 Uiso d PR 0.384(3) C 2
H H29D -0.0261 0.1336 0.5374 0.11 Uiso d PR 0.384(3) C 2
C C30 0.12780(19) 0.0494(4) 0.56195(5) 0.0735(6) Uani d . 1 C .
H H30A 0.0831 -0.0833 0.5671 0.088 Uiso calc PR 0.616(3) C 1
H H30B 0.1468 0.1305 0.5815 0.088 Uiso calc PR 0.616(3) C 1
H H30C 0.0855 0.0035 0.5796 0.088 Uiso d PR 0.384(3) C 2
H H30D 0.1537 -0.0795 0.5511 0.088 Uiso d PR 0.384(3) C 2
C C31A 0.2451(3) -0.0219(5) 0.54751(7) 0.0574(8) Uani d P 0.616(3) C 1
H H31A 0.2778 -0.1526 0.5586 0.069 Uiso calc PR 0.616(3) C 1
H H31B 0.2292 -0.0606 0.5253 0.069 Uiso calc PR 0.616(3) C 1
C C31B 0.2306(4) 0.1986(9) 0.57275(10) 0.0573(13) Uani d P 0.384(3) C 2
H H31C 0.258 0.1611 0.5943 0.069 Uiso calc PR 0.384(3) C 2
H H31D 0.2048 0.3535 0.5723 0.069 Uiso calc PR 0.384(3) C 2
C C32 0.33391(15) 0.1671(3) 0.55040(4) 0.0526(4) Uani d . 1 . .
H H32A 0.3243 0.2422 0.5704 0.063 Uiso calc PR 0.616(3) C 1
H H32B 0.4135 0.1028 0.5514 0.063 Uiso calc PR 0.616(3) C 1
H H32C 0.4081 0.1793 0.5625 0.063 Uiso d PR 0.384(3) C 2
H H32D 0.3298 0.0222 0.5411 0.063 Uiso d PR 0.384(3) C 2
N N2 0.40192(10) 0.2666(2) 0.49937(3) 0.0322(3) Uani d . 1 . .
H H2A 0.3774(14) 0.128(3) 0.4911(4) 0.048 Uiso d . 1 . .
H H2B 0.4820(16) 0.245(3) 0.5069(4) 0.048 Uiso d . 1 . .
H H2C 0.3960(14) 0.372(3) 0.4819(4) 0.048 Uiso d . 1 . .

loop_
_atom_site_aniso_label
_atom_site_aniso_U_11
_atom_site_aniso_U_22
_atom_site_aniso_U_33
_atom_site_aniso_U_12
_atom_site_aniso_U_13
_atom_site_aniso_U_23
C1A 0.0342(19) 0.031(3) 0.033(2) -0.0002(16) 0.0041(14) -0.0013(18)
C2A 0.044(2) 0.048(2) 0.049(3) 0.0027(14) 0.015(2) 0.0161(17)
C3A 0.054(2) 0.046(3) 0.052(2) 0.0110(17) 0.0189(18) 0.0100(16)
C4A 0.047(3) 0.051(4) 0.0384(18) 0.003(2) 0.0129(16) 0.012(2)
C5A 0.042(4) 0.048(2) 0.062(4) 0.001(2) 0.018(2) 0.019(2)
C6A 0.043(2) 0.031(2) 0.052(3) 0.0009(18) 0.011(2) 0.0091(19)
C7A 0.0330(13) 0.0331(18) 0.0353(14) 0.0033(12) 0.0042(11) -0.0041(12)
C8A 0.0356(14) 0.037(2) 0.0368(15) 0.0030(13) 0.0100(12) -0.0011(13)
C9A 0.021(2) 0.032(3) 0.023(2) 0.0015(17) 0.0059(18) 0.0031(17)
O1A 0.061(3) 0.036(2) 0.044(2) -0.0004(17) 0.0095(15) 0.0065(16)
O2A 0.0396(14) 0.043(2) 0.050(3) -0.0060(14) 0.017(2) -0.0098(18)
C1B 0.041(3) 0.039(3) 0.036(3) -0.008(2) 0.004(2) -0.004(3)
C2B 0.047(3) 0.046(3) 0.062(4) 0.001(2) 0.017(4) -0.007(3)
C3B 0.048(3) 0.078(7) 0.056(4) 0.006(3) 0.023(3) -0.019(4)
C4B 0.045(5) 0.079(5) 0.045(3) -0.012(4) 0.013(3) 0.003(3)
C5B 0.049(4) 0.076(4) 0.059(4) -0.003(3) 0.024(3) 0.008(3)
C6B 0.055(3) 0.057(4) 0.056(3) -0.011(3) 0.024(3) 0.009(3)
C7B 0.044(2) 0.030(2) 0.041(2) 0.0050(18) 0.0013(18) -0.0030(18)
C8B 0.048(2) 0.029(2) 0.038(2) 0.002(2) 0.0057(18) 0.0013(19)
C9B 0.064(7) 0.038(5) 0.056(6) -0.005(4) -0.019(5) 0.003(4)
O1B 0.046(2) 0.039(3) 0.054(4) -0.0057(19) 0.013(3) -0.009(3)
O2B 0.085(6) 0.030(3) 0.052(4) 0.000(3) 0.005(3) 0.002(3)
C10 0.0400(8) 0.0498(10) 0.0586(10) -0.0052(7) 0.0010(7) -0.0102(8)
C11 0.0416(9) 0.0675(12) 0.0565(10) -0.0037(8) 0.0067(7) -0.0031(9)
C12A 0.0410(11) 0.0755(16) 0.0451(11) 0.0015(10) 0.0038(8) -0.0053(10)
C12B 0.37(5) 0.17(3) 0.102(15) -0.14(3) 0.07(2) -0.032(16)
C13 0.0617(12) 0.0854(16) 0.0709(13) 0.0154(11) -0.0015(10) 0.0051(11)
C14 0.0491(10) 0.1009(18) 0.0661(12) 0.0213(11) 0.0011(9) -0.0074(12)
C15A 0.0493(13) 0.091(2) 0.0578(13) 0.0110(12) 0.0135(10) -0.0049(12)
C15B 0.037(6) 0.129(13) 0.059(7) -0.022(6) -0.012(5) 0.039(7)
C16 0.0407(9) 0.0880(16) 0.0807(13) -0.0051(9) 0.0113(9) 0.0125(11)
N1 0.0414(7) 0.0406(8) 0.0586(9) 0.0029(6) 0.0027(6) -0.0107(7)
C17 0.0274(6) 0.0378(8) 0.0369(7) -0.0029(6) 0.0023(5) 0.0039(6)
C18 0.0461(8) 0.0461(10) 0.0422(8) 0.0032(7) -0.0011(7) 0.0007(7)
C19 0.0531(10) 0.0633(12) 0.0401(8) -0.0046(9) -0.0100(7) 0.0028(8)
C20 0.0385(8) 0.0584(11) 0.0540(10) -0.0018(8) -0.0074(7) 0.0191(8)
C21 0.0418(8) 0.0418(10) 0.0616(10) 0.0033(7) 0.0030(7) 0.0102(8)
C22 0.0366(7) 0.0395(9) 0.0451(8) -0.0017(6) 0.0009(6) 0.0020(7)
C23 0.0316(7) 0.0375(8) 0.0335(7) -0.0021(6) 0.0034(5) -0.0022(6)
C24 0.0347(7) 0.0354(8) 0.0322(7) -0.0054(6) 0.0024(5) -0.0010(6)
C25 0.0306(7) 0.0312(8) 0.0324(7) -0.0039(6) 0.0052(5) 0.0020(6)
O3 0.0561(6) 0.0308(6) 0.0380(5) 0.0046(5) 0.0034(5) -0.0010(4)
O4 0.0420(5) 0.0330(6) 0.0383(5) 0.0021(4) -0.0047(4) -0.0044(4)
C26 0.0403(8) 0.0350(8) 0.0403(8) -0.0067(6) 0.0085(6) -0.0063(6)
C27 0.0423(9) 0.0481(10) 0.0573(10) 0.0026(7) 0.0148(7) 0.0029(8)
C28A 0.0457(15) 0.0492(18) 0.0746(19) 0.0003(12) 0.0261(14) -0.0080(14)
C28B 0.039(2) 0.073(3) 0.053(3) -0.014(2) 0.0062(19) -0.010(2)
C29 0.0519(12) 0.0981(19) 0.131(2) -0.0138(12) 0.0432(13) 0.0144(16)
C30 0.0774(14) 0.0665(14) 0.0810(13) -0.0257(11) 0.0399(11) -0.0011(11)
C31A 0.0666(18) 0.0430(17) 0.0654(18) -0.0036(13) 0.0251(15) 0.0015(13)
C31B 0.051(3) 0.076(3) 0.045(2) -0.016(2) 0.0097(19) 0.005(2)
C32 0.0556(10) 0.0615(12) 0.0415(8) -0.0087(8) 0.0082(7) 0.0071(8)
N2 0.0324(6) 0.0276(7) 0.0366(6) 0.0001(5) 0.0022(5) -0.0006(5)

loop_
_atom_type_symbol
_atom_type_description
_atom_type_scat_dispersion_real
_atom_type_scat_dispersion_imag
_atom_type_scat_source
C C 0.0033 0.0016 'International Tables Vol C Tables 4.2.6.8 and 6.1.1.4'
H H 0 0 'International Tables Vol C Tables 4.2.6.8 and 6.1.1.4'
N N 0.0061 0.0033 'International Tables Vol C Tables 4.2.6.8 and 6.1.1.4'
O O 0.0106 0.006 'International Tables Vol C Tables 4.2.6.8 and 6.1.1.4'

loop_
_geom_angle_atom_site_label_1
_geom_angle_atom_site_label_2
_geom_angle_atom_site_label_3
_geom_angle
C2A C1A C6A 120
C2A C1A C7A 121.1(3)
C6A C1A C7A 118.8(3)
C3A C2A C1A 120
C3A C2A H2D 120
C1A C2A H2D 120
C2A C3A C4A 120
C2A C3A H3A 120
C4A C3A H3A 120
C5A C4A C3A 120
C5A C4A H4A 120
C3A C4A H4A 120
C4A C5A C6A 120
C4A C5A H5A 120
C6A C5A H5A 120
C5A C6A C1A 120
C5A C6A H6A 120
C1A C6A H6A 120
C8A C7A C1A 125.5(3)
C8A C7A H7A 117.2
C1A C7A H7A 117.2
C7A C8A C9A 126.3(4)
C7A C8A H8A 116.8
C9A C8A H8A 116.8
O1A C9A O2A 125.1(5)
O1A C9A C8A 115.2(4)
O2A C9A C8A 119.4(5)
C6B C1B C2B 116.7(5)
C6B C1B C7B 121.7(7)
C2B C1B C7B 121.6(7)
C3B C2B C1B 122.7(5)
C3B C2B H2E 118.7
C1B C2B H2E 118.7
C2B C3B C4B 119.1(5)
C2B C3B H3B 120.5
C4B C3B H3B 120.5
C5B C4B C3B 118.8(8)
C5B C4B H4B 120.6
C3B C4B H4B 120.6
C4B C5B C6B 120.0(10)
C4B C5B H5B 120
C6B C5B H5B 120
C1B C6B C5B 122.7(7)
C1B C6B H6B 118.6
C5B C6B H6B 118.6
C8B C7B C1B 127.8(5)
C8B C7B H7B 116.1
C1B C7B H7B 116.1
C7B C8B C9B 124.7(6)
C7B C8B H8B 117.6
C9B C8B H8B 117.6
O2B C9B O1B 121.6(9)
O2B C9B C8B 120.4(7)
O1B C9B C8B 117.6(9)
N1 C10 C11 108.30(13)
N1 C10 C16 109.71(14)
C11 C10 C16 116.44(15)
N1 C10 H10 107.3
C11 C10 H10 107.3
C16 C10 H10 107.3
C10 C11 C12A 116.32(15)
C10 C11 C12B 111.3(8)
C12A C11 C12B 68.1(7)
C10 C11 H11A 108.2
C12A C11 H11A 108.2
C10 C11 H11B 108.2
C12A C11 H11B 108.2
C12B C11 H11B 137
H11A C11 H11B 107.4
C10 C11 H11C 109.1
C12A C11 H11C 132.7
C12B C11 H11C 107.2
H11A C11 H11C 67.2
C10 C11 H11D 109.2
C12A C11 H11D 45.4
C12B C11 H11D 112
H11A C11 H11D 141.6
H11B C11 H11D 68.7
H11C C11 H11D 107.8
C13 C12A C11 113.05(17)
C13 C12A H11D 152.1
C13 C12A H12A 109
C11 C12A H12A 109
H11D C12A H12A 85.2
C13 C12A H12B 109
C11 C12A H12B 109
H11D C12A H12B 88.2
H12A C12A H12B 107.8
C11 C12A H13C 150.3
H11D C12A H13C 164.8
H12A C12A H13C 79.8
H12B C12A H13C 94.3
C11 C12B C13 106.2(13)
C11 C12B H12C 110.5
C13 C12B H12C 110.5
C11 C12B H12D 110.5
C13 C12B H12D 110.5
H12C C12B H12D 108.7
C14 C13 C12A 116.57(19)
C14 C13 C12B 97.9(8)
C12A C13 C12B 67.7(7)
C14 C13 H13A 108.1
C12A C13 H13A 108.1
C12B C13 H13A 151.8
C14 C13 H13B 108.1
C12A C13 H13B 108.1
C12B C13 H13B 52.6
H13A C13 H13B 107.3
C14 C13 H13C 111.9
C12A C13 H13C 47.3
C12B C13 H13C 114.9
H13A C13 H13C 65.4
H13B C13 H13C 139.5
C14 C13 H13D 111.9
C12A C13 H13D 131.3
C12B C13 H13D 110.2
H13A C13 H13D 50.1
H13B C13 H13D 58.4
H13C C13 H13D 109.6
C13 C14 C15A 115.01(16)
C13 C14 C15B 113.2(5)
C15A C14 C15B 55.8(4)
C13 C14 H14A 108.5
C15A C14 H14A 108.5
C15B C14 H14A 138.1
C13 C14 H14B 108.5
C15A C14 H14B 108.5
C15B C14 H14B 56
H14A C14 H14B 107.5
C13 C14 H14C 108.2
C15A C14 H14C 56.6
C15B C14 H14C 110.3
H14A C14 H14C 57.4
H14B C14 H14C 143.2
C13 C14 H14D 108.5
C15A C14 H14D 136.4
C15B C14 H14D 108.8
H14A C14 H14D 52.6
H14B C14 H14D 57.4
H14C C14 H14D 107.6
C16 C15A C14 114.4(2)
C16 C15A H14C 152.1
C16 C15A H15A 108.7
C14 C15A H15A 108.7
H14C C15A H15A 92.3
C16 C15A H15B 108.7
C14 C15A H15B 108.7
H14C C15A H15B 81
H15A C15A H15B 107.6
C14 C15A H16C 154.1
H14C C15A H16C 163.4
H15A C15A H16C 88.5
H15B C15A H16C 83
C16 C15B C14 115.7(8)
C16 C15B H15C 108.4
C14 C15B H15C 108.4
C16 C15B H15D 108.4
C14 C15B H15D 108.4
H15C C15B H15D 107.4
C15B C16 C15A 59.3(7)
C15B C16 C10 123.7(5)
C15A C16 C10 116.70(17)
C15B C16 H16A 127
C15A C16 H16A 108.1
C10 C16 H16A 108.1
C15B C16 H16B 49.3
C15A C16 H16B 108.1
C10 C16 H16B 108.1
H16A C16 H16B 107.3
C15B C16 H16C 109
C15A C16 H16C 54
C10 C16 H16C 105.8
H16A C16 H16C 61.8
H16B C16 H16C 146.1
C15B C16 H16D 104.3
C15A C16 H16D 135.6
C10 C16 H16D 106.6
H16A C16 H16D 45.7
H16B C16 H16D 64.4
H16C C16 H16D 106.3
C10 N1 H1A 112.4(11)
C10 N1 H1B 112.6(12)
H1A N1 H1B 106.1(16)
C10 N1 H1C 110.8(12)
H1A N1 H1C 106.5(17)
H1B N1 H1C 108.1(17)
C22 C17 C18 118.19(13)
C22 C17 C23 118.97(13)
C18 C17 C23 122.83(14)
C19 C18 C17 120.41(16)
C19 C18 H18 119.8
C17 C18 H18 119.8
C20 C19 C18 120.61(16)
C20 C19 H19 119.7
C18 C19 H19 119.7
C21 C20 C19 119.55(15)
C21 C20 H20 120.2
C19 C20 H20 120.2
C20 C21 C22 120.10(16)
C20 C21 H21 120
C22 C21 H21 120
C21 C22 C17 121.14(15)
C21 C22 H22 119.4
C17 C22 H22 119.4
C24 C23 C17 127.59(13)
C24 C23 H23 116.2
C17 C23 H23 116.2
C23 C24 C25 124.48(13)
C23 C24 H24 117.8
C25 C24 H24 117.8
O3 C25 O4 123.47(12)
O3 C25 C24 116.63(12)
O4 C25 C24 119.90(12)
N2 C26 C27 109.05(12)
N2 C26 C32 108.74(12)
C27 C26 C32 116.14(13)
N2 C26 H26 107.5
C27 C26 H26 107.5
C32 C26 H26 107.5
C26 C27 C28A 111.84(17)
C26 C27 C28B 116.7(2)
C28A C27 C28B 75.5(2)
C26 C27 H27A 109.2
C28A C27 H27A 109.2
C28B C27 H27A 34.6
C26 C27 H27B 109.2
C28A C27 H27B 109.2
C28B C27 H27B 127.9
H27A C27 H27B 107.9
C26 C27 H27C 108.1
C28A C27 H27C 132
C28B C27 H27C 108.8
H27A C27 H27C 80.6
C26 C27 H27D 107.6
C28B C27 H27D 108.1
H27A C27 H27D 137.5
H27B C27 H27D 78.6
H27C C27 H27D 107.2
C27 C28A C29 107.2(2)
C29 C28A H27D 144.1
C27 C28A H28A 110.3
C29 C28A H28A 110.3
H27D C28A H28A 87.6
C27 C28A H28B 110.3
C29 C28A H28B 110.3
H27D C28A H28B 91.8
H28A C28A H28B 108.5
C27 C28A H29C 142.9
H27D C28A H29C 176.2
H28A C28A H29C 89.4
H28B C28A H29C 91.4
C27 C28B C29 101.7(3)
C27 C28B H28C 111.4
C29 C28B H28C 111.4
C27 C28B H28D 111.4
C29 C28B H28D 111.4
H28C C28B H28D 109.3
C30 C29 C28A 108.9(2)
C30 C29 C28B 107.1(2)
C28A C29 C28B 70.1(2)
C30 C29 H29A 109.9
C28A C29 H29A 109.9
C28B C29 H29A 140.3
C30 C29 H29B 109.9
C28A C29 H29B 109.9
H29A C29 H29B 108.3
C30 C29 H29C 109.3
C28B C29 H29C 110.6
H29A C29 H29C 69.9
H29B C29 H29C 138.5
C30 C29 H29D 110.8
C28A C29 H29D 137.7
C28B C29 H29D 110.6
H29B C29 H29D 69.2
H29C C29 H29D 108.5
C29 C30 C31B 104.0(3)
C29 C30 C31A 112.25(18)
C31B C30 C31A 68.1(2)
C29 C30 H30A 109.2
C31B C30 H30A 144.4
C31A C30 H30A 109.2
C29 C30 H30B 109.2
C31B C30 H30B 47.4
C31A C30 H30B 109.2
H30A C30 H30B 107.9
C29 C30 H30C 111.2
C31B C30 H30C 110.1
C31A C30 H30C 135.3
H30A C30 H30C 45.4
H30B C30 H30C 64.4
C29 C30 H30D 110.3
C31B C30 H30D 112
C31A C30 H30D 45
H30A C30 H30D 67.9
H30B C30 H30D 139.2
H30C C30 H30D 109.1
C32 C31A C30 109.7(2)
C32 C31A H30D 147.1
C32 C31A H31A 109.7
C30 C31A H31A 109.7
H30D C31A H31A 90.5
C32 C31A H31B 109.7
C30 C31A H31B 109.7
H30D C31A H31B 86.8
H31A C31A H31B 108.2
C30 C31A H32D 148.1
H30D C31A H32D 172.3
H31A C31A H32D 90.3
H31B C31A H32D 85.7
C30 C31B C32 109.4(3)
C30 C31B H31C 109.8
C32 C31B H31C 109.8
C30 C31B H31D 109.8
C32 C31B H31D 109.8
H31C C31B H31D 108.3
C26 C32 C31A 117.33(18)
C26 C32 C31B 110.6(2)
C31A C32 C31B 68.0(2)
C26 C32 H32A 108
C31A C32 H32A 108
C26 C32 H32B 108
C31A C32 H32B 108
C31B C32 H32B 137.8
H32A C32 H32B 107.2
C26 C32 H32C 109.5
C31A C32 H32C 130.8
C31B C32 H32C 109.1
H32A C32 H32C 68.8
C26 C32 H32D 109.5
C31B C32 H32D 110
H32A C32 H32D 140.9
H32B C32 H32D 71.2
H32C C32 H32D 108
C26 N2 H2A 111.6(10)
C26 N2 H2B 111.6(9)
H2A N2 H2B 104.7(14)
C26 N2 H2C 110.5(9)
H2A N2 H2C 106.8(14)
H2B N2 H2C 111.3(14)

loop_
_geom_bond_atom_site_label_1
_geom_bond_atom_site_label_2
_geom_bond_distance
C1A C2A 1.39
C1A C6A 1.39
C1A C7A 1.490(4)
C2A C3A 1.39
C2A H2D 0.95
C3A C4A 1.39
C3A H3A 0.95
C4A C5A 1.39
C4A H4A 0.95
C5A C6A 1.39
C5A H5A 0.95
C6A H6A 0.95
C7A C8A 1.315(5)
C7A H7A 0.95
C8A C9A 1.493(4)
C8A H8A 0.95
C9A O1A 1.254(6)
C9A O2A 1.268(7)
C1B C6B 1.367(8)
C1B C2B 1.378(7)
C1B C7B 1.456(7)
C2B C3B 1.376(8)
C2B H2E 0.95
C3B C4B 1.400(9)
C3B H3B 0.95
C4B C5B 1.373(7)
C4B H4B 0.95
C5B C6B 1.374(8)
C5B H5B 0.95
C6B H6B 0.95
C7B C8B 1.322(7)
C7B H7B 0.95
C8B C9B 1.458(10)
C8B H8B 0.95
C9B O2B 1.260(8)
C9B O1B 1.271(8)
C10 N1 1.493(2)
C10 C11 1.518(2)
C10 C16 1.524(2)
C10 H10 1
C11 C12A 1.529(3)
C11 C12B 1.584(14)
C11 H11A 0.99
C11 H11B 0.99
C11 H11C 0.97
C11 H11D 0.9699
C12A C13 1.526(3)
C12A H11D 1.0936
C12A H12A 0.99
C12A H12B 0.99
C12A H13C 1.1238
C12B C13 1.603(14)
C12B H12C 0.99
C12B H12D 0.99
C13 C14 1.501(3)
C13 H13A 0.99
C13 H13B 0.99
C13 H13C 0.97
C13 H13D 0.97
C14 C15A 1.531(3)
C14 C15B 1.574(14)
C14 H14A 0.99
C14 H14B 0.99
C14 H14C 0.97
C14 H14D 0.97
C15A C16 1.502(3)
C15A H14C 1.2844
C15A H15A 0.99
C15A H15B 0.99
C15A H16C 1.2183
C15B C16 1.435(10)
C15B H15C 0.99
C15B H15D 0.99
C16 H16A 0.99
C16 H16B 0.99
C16 H16C 0.97
C16 H16D 0.97
N1 H1A 0.98(2)
N1 H1B 0.96(2)
N1 H1C 0.91(2)
C17 C22 1.388(2)
C17 C18 1.393(2)
C17 C23 1.4720(19)
C18 C19 1.387(2)
C18 H18 0.95
C19 C20 1.378(2)
C19 H19 0.95
C20 C21 1.376(2)
C20 H20 0.95
C21 C22 1.386(2)
C21 H21 0.95
C22 H22 0.95
C23 C24 1.3181(19)
C23 H23 0.95
C24 C25 1.4900(19)
C24 H24 0.95
C25 O3 1.2563(16)
C25 O4 1.2670(16)
C26 N2 1.4994(17)
C26 C27 1.521(2)
C26 C32 1.521(2)
C26 H26 1
C27 C28A 1.533(3)
C27 C28B 1.585(5)
C27 H27A 0.99
C27 H27B 0.99
C27 H27C 0.97
C27 H27D 0.97
C28A C29 1.629(4)
C28A H27D 0.9296
C28A H28A 0.99
C28A H28B 0.99
C28A H29C 1.1307
C28B C29 1.694(5)
C28B H28C 0.99
C28B H28D 0.99
C29 C30 1.508(3)
C29 H29A 0.99
C29 H29B 0.99
C29 H29C 0.97
C29 H29D 0.97
C30 C31B 1.536(5)
C30 C31A 1.577(3)
C30 H30A 0.99
C30 H30B 0.99
C30 H30C 0.9701
C30 H30D 0.97
C31A C32 1.537(3)
C31A H30D 1.1245
C31A H31A 0.99
C31A H31B 0.99
C31A H32D 1.0587
C31B C32 1.584(4)
C31B H31C 0.99
C31B H31D 0.99
C32 H32A 0.99
C32 H32B 0.99
C32 H32C 0.9699
C32 H32D 0.97
N2 H2A 0.953(18)
N2 H2B 0.962(18)
N2 H2C 0.986(17)

loop_
_geom_hbond_atom_site_label_D
_geom_hbond_atom_site_label_H
_geom_hbond_atom_site_label_A
_geom_hbond_site_symmetry_A
_geom_hbond_distance_DH
_geom_hbond_distance_HA
_geom_hbond_distance_DA
_geom_hbond_angle_DHA
N1 H1A O2A . 0.98(2) 1.80(2) 2.768(7) 170.7(17)
N1 H1B O1A 1_565 0.96(2) 1.62(2) 2.578(6) 175.6(19)
N1 H1C O2A 2 0.91(2) 1.95(2) 2.854(6) 168.0(18)
N1 H1A O1B . 0.98(2) 1.81(2) 2.775(9) 172.0(17)
N1 H1B O2B 1_565 0.96(2) 1.99(2) 2.945(9) 170.0(18)
N1 H1C O1B 2 0.91(2) 1.73(2) 2.639(9) 174.4(19)
N2 H2A O4 . 0.953(18) 1.846(18) 2.7783(16) 165.3(14)
N2 H2B O4 3_656 0.962(18) 1.867(18) 2.8205(16) 170.8(15)
N2 H2C O3 1_565 0.986(17) 1.745(17) 2.7277(16) 174.7(15)

loop_
_geom_torsion_atom_site_label_1
_geom_torsion_atom_site_label_2
_geom_torsion_atom_site_label_3
_geom_torsion_atom_site_label_4
_geom_torsion
C6A C1A C2A C3A 0
C7A C1A C2A C3A 176.7(4)
C1A C2A C3A C4A 0
C2A C3A C4A C5A 0
C3A C4A C5A C6A 0
C4A C5A C6A C1A 0
C2A C1A C6A C5A 0
C7A C1A C6A C5A -176.8(4)
C2A C1A C7A C8A -16.6(5)
C6A C1A C7A C8A 160.1(3)
C1A C7A C8A C9A -179.1(5)
C7A C8A C9A O1A 170.7(7)
C7A C8A C9A O2A -3.3(10)
C6B C1B C2B C3B -2.4(9)
C7B C1B C2B C3B 179.2(8)
C1B C2B C3B C4B 0.5(10)
C2B C3B C4B C5B 0.6(12)
C3B C4B C5B C6B 0.4(13)
C2B C1B C6B C5B 3.4(10)
C7B C1B C6B C5B -178.2(9)
C4B C5B C6B C1B -2.5(13)
C6B C1B C7B C8B -12.1(10)
C2B C1B C7B C8B 166.2(5)
C1B C7B C8B C9B 174.8(10)
C7B C8B C9B O2B -4(2)
C7B C8B C9B O1B 169.0(9)
N1 C10 C11 C12A 166.84(15)
C16 C10 C11 C12A 42.7(2)
N1 C10 C11 C12B 91.5(7)
C16 C10 C11 C12B -32.6(8)
C10 C11 C12A C13 -85.5(2)
C12B C11 C12A C13 18.3(9)
C10 C11 C12B C13 94.2(10)
C12A C11 C12B C13 -16.6(8)
C11 C12A C13 C14 69.7(2)
C11 C12A C13 C12B -18.1(9)
C11 C12B C13 C14 -98.9(10)
C11 C12B C13 C12A 16.7(8)
C12A C13 C14 C15A -54.8(3)
C12B C13 C14 C15A 14.1(7)
C12A C13 C14 C15B 6.8(5)
C12B C13 C14 C15B 75.7(8)
C13 C14 C15A C16 72.8(3)
C15B C14 C15A C16 -29.2(5)
C13 C14 C15B C16 -74.2(9)
C15A C14 C15B C16 31.1(6)
C14 C15B C16 C15A -30.4(6)
C14 C15B C16 C10 72.9(11)
C14 C15A C16 C15B 31.0(5)
C14 C15A C16 C10 -84.1(2)
N1 C10 C16 C15B -159.5(8)
C11 C10 C16 C15B -36.1(8)
N1 C10 C16 C15A -90.1(2)
C11 C10 C16 C15A 33.3(3)
C22 C17 C18 C19 -0.4(2)
C23 C17 C18 C19 178.50(14)
C17 C18 C19 C20 0.5(2)
C18 C19 C20 C21 -0.2(2)
C19 C20 C21 C22 -0.1(2)
C20 C21 C22 C17 0.1(2)
C18 C17 C22 C21 0.2(2)
C23 C17 C22 C21 -178.82(13)
C22 C17 C23 C24 173.26(14)
C18 C17 C23 C24 -5.7(2)
C17 C23 C24 C25 -179.87(12)
C23 C24 C25 O3 179.80(13)
C23 C24 C25 O4 -0.4(2)
N2 C26 C27 C28A 168.44(16)
C32 C26 C27 C28A 45.2(2)
N2 C26 C27 C28B 84.2(2)
C32 C26 C27 C28B -39.0(2)
C26 C27 C28A C29 -94.5(2)
C28B C27 C28A C29 18.9(3)
C26 C27 C28B C29 89.8(3)
C28A C27 C28B C29 -17.7(2)
C27 C28A C29 C30 83.8(3)
C27 C28A C29 C28B -18.1(2)
C27 C28B C29 C30 -87.4(3)
C27 C28B C29 C28A 17.1(2)
C28A C29 C30 C31B 4.2(3)
C28B C29 C30 C31B 78.5(3)
C28A C29 C30 C31A -67.6(3)
C28B C29 C30 C31A 6.7(3)
C29 C30 C31A C32 79.3(3)
C31B C30 C31A C32 -17.4(3)
C29 C30 C31B C32 -91.8(3)
C31A C30 C31B C32 16.9(3)
N2 C26 C32 C31A -88.24(19)
C27 C26 C32 C31A 35.2(2)
N2 C26 C32 C31B -163.4(2)
C27 C26 C32 C31B -40.0(2)
C30 C31A C32 C26 -85.7(2)
C30 C31A C32 C31B 16.9(3)
C30 C31B C32 C26 94.8(3)
C30 C31B C32 C31A -17.4(3)
